data_4336481
loop_
_publ_author_name
'Aimee M. Bryan'
'Gary J. Long'
'Fernande Grandjean'
'Philip P. Power'

_publ_section_title
;
 Synthesis, Spectroscopic Characterization, and Determination of the
 Solution Association Energy of the Dimer [Co{N(SiMe3)2}2]2: Magnetic
 Studies of Low-Coordinate Co(II) Silylamides [Co{N(SiMe3)2}2L] (L = PMe3,
 Pyridine, and THF) and Related Species That Reveal Evidence of Very Large
 Zero-Field Splittings
;
_journal_name_full 'Inorganic Chemistry'
_journal_page_first 12152
_journal_page_last 12160
_journal_paper_doi 10.1021/ic402019w
_journal_volume 52
_journal_year 2013
_chemical_formula_moiety 'C15 H45 Co N2 P Si4'
_chemical_formula_sum 'C15 H45 Co N2 P Si4'
_chemical_formula_weight 455.79
_chemical_name_systematic
;
 ?
;
_space_group_crystal_system monoclinic
_space_group_IT_number 14
_space_group_name_Hall '-P 2ybc'
_space_group_name_H-M_alt 'P 1 21/c 1'
_symmetry_space_group_name_Hall '-P 2ybc'
_symmetry_space_group_name_H-M 'P 1 21/c 1'
_atom_sites_solution_hydrogens geom
_audit_creation_method SHELXL-2013
_cell_angle_alpha 90
_cell_angle_beta 91.745(2)
_cell_angle_gamma 90
_cell_formula_units_Z 4
_cell_length_a 15.1133(19)
_cell_length_b 10.0248(13)
_cell_length_c 17.973(2)
_cell_measurement_reflns_used 9871
_cell_measurement_temperature 90(2)
_cell_measurement_theta_max 55.044
_cell_measurement_theta_min 4.535
_cell_volume 2721.8(6)
_computing_cell_refinement 'SAINT V8.18C (Bruker, 2012)'
_computing_data_collection 'Apex2 (Bruker, 2011)'
_computing_data_reduction 'SAINT V8.18C (Bruker, 2012)'
_computing_molecular_graphics 'OLEX2 (Dolomanov, 2013)'
_computing_publication_material 'SHELXL-2013 (Sheldrick, 2013)'
_computing_structure_refinement 'SHELXL-2013 (Sheldrick, 2013)'
_computing_structure_solution 'SHELXT-2012 (Sheldrick, 2012)'
_diffrn_ambient_temperature 90(2)
_diffrn_detector_area_resol_mean 8.3
_diffrn_measured_fraction_theta_full 0.998
_diffrn_measured_fraction_theta_max 0.995
_diffrn_measurement_device_type 'Bruker Apex DUO'
_diffrn_measurement_method \w
_diffrn_radiation_type MoK\a
_diffrn_radiation_wavelength 0.71073
_diffrn_reflns_av_R_equivalents 0.0271
_diffrn_reflns_av_unetI/netI 0.0193
_diffrn_reflns_Laue_measured_fraction_full 0.998
_diffrn_reflns_Laue_measured_fraction_max 0.995
_diffrn_reflns_limit_h_max 19
_diffrn_reflns_limit_h_min -19
_diffrn_reflns_limit_k_max 13
_diffrn_reflns_limit_k_min -13
_diffrn_reflns_limit_l_max 23
_diffrn_reflns_limit_l_min -23
_diffrn_reflns_number 35295
_diffrn_reflns_point_group_measured_fraction_full 0.998
_diffrn_reflns_point_group_measured_fraction_max 0.995
_diffrn_reflns_theta_full 25.242
_diffrn_reflns_theta_max 27.553
_diffrn_reflns_theta_min 2.267
_diffrn_source 'fine-focus sealed tube'
_exptl_absorpt_coefficient_mu 0.867
_exptl_absorpt_correction_T_max 0.746
_exptl_absorpt_correction_T_min 0.686
_exptl_absorpt_correction_type multi-scan
_exptl_absorpt_process_details 'SADABS (Sheldrick, 2008)'
_exptl_crystal_colour green
_exptl_crystal_density_diffrn 1.112
_exptl_crystal_description needle
_exptl_crystal_F_000 988
_exptl_crystal_size_max 0.315
_exptl_crystal_size_mid 0.265
_exptl_crystal_size_min 0.140
_refine_diff_density_max 0.755
_refine_diff_density_min -0.311
_refine_diff_density_rms 0.066
_refine_ls_extinction_method none
_refine_ls_goodness_of_fit_ref 1.275
_refine_ls_hydrogen_treatment constr
_refine_ls_matrix_type full
_refine_ls_number_parameters 223
_refine_ls_number_reflns 6259
_refine_ls_number_restraints 0
_refine_ls_restrained_S_all 1.275
_refine_ls_R_factor_all 0.0360
_refine_ls_R_factor_gt 0.0331
_refine_ls_shift/su_max 0.000
_refine_ls_shift/su_mean 0.000
_refine_ls_structure_factor_coef Fsqd
_refine_ls_weighting_details 'w=1/[\s^2^(Fo^2^)+(0.0082P)^2^+4.3634P] where P=(Fo^2^+2Fc^2^)/3'
_refine_ls_weighting_scheme calc
_refine_ls_wR_factor_gt 0.0819
_refine_ls_wR_factor_ref 0.0828
_reflns_Friedel_coverage 0.000
_reflns_number_gt 5772
_reflns_number_total 6259
_reflns_threshold_expression 'I > 2\s(I)'
_cod_data_source_file ic402019w_si_003.cif
_cod_data_source_block amb29x
_cod_database_code 4336481
_shelx_space_group_comment
;
The symmetry employed for this shelxl refinement is uniquely defined
by the following loop, which should always be used as a source of
symmetry information in preference to the above space-group names.
They are only intended as comments.
;
_shelx_estimated_absorpt_t_min 0.772
_shelx_estimated_absorpt_t_max 0.888
_shelxl_version_number 2013-3

loop_
_space_group_symop_operation_xyz
'x, y, z'
'-x, y+1/2, -z+1/2'
'-x, -y, -z'
'x, -y-1/2, z-1/2'

loop_
_atom_site_label
_atom_site_type_symbol
_atom_site_fract_x
_atom_site_fract_y
_atom_site_fract_z
_atom_site_U_iso_or_equiv
_atom_site_adp_type
_atom_site_occupancy
_atom_site_site_symmetry_order
_atom_site_calc_flag
_atom_site_refinement_flags_posn
_atom_site_refinement_flags_adp
Co1 Co 0.24750(2) 0.38551(3) 0.09289(2) 0.01162(7) Uani 1 1 d . .
P1 P 0.25669(4) 0.49475(6) -0.02530(3) 0.01566(12) Uani 1 1 d . .
Si1 Si 0.14812(4) 0.12169(6) 0.05832(3) 0.01433(12) Uani 1 1 d . .
Si2 Si 0.34736(4) 0.11335(6) 0.08633(3) 0.01713(13) Uani 1 1 d . .
Si3 Si 0.13513(4) 0.52869(6) 0.21127(3) 0.01579(12) Uani 1 1 d . .
Si4 Si 0.33657(4) 0.54784(6) 0.22041(3) 0.01753(13) Uani 1 1 d . .
N1 N 0.24853(11) 0.19683(18) 0.07599(10) 0.0138(3) Uani 1 1 d . .
N2 N 0.23843(12) 0.50581(18) 0.17513(10) 0.0160(4) Uani 1 1 d . .
C1 C 0.43154(16) 0.5056(3) 0.15943(14) 0.0283(6) Uani 1 1 d . .
H1A H 0.4301 0.4101 0.1477 0.043 Uiso 1 1 calc R U
H1B H 0.4875 0.5273 0.1856 0.043 Uiso 1 1 calc R U
H1C H 0.4264 0.5572 0.1132 0.043 Uiso 1 1 calc R U
C2 C 0.34797(19) 0.7302(3) 0.24227(16) 0.0323(6) Uani 1 1 d . .
H2A H 0.3361 0.7825 0.1970 0.048 Uiso 1 1 calc R U
H2B H 0.4082 0.7485 0.2612 0.048 Uiso 1 1 calc R U
H2C H 0.3055 0.7549 0.2800 0.048 Uiso 1 1 calc R U
C3 C 0.38484(18) 0.1089(3) 0.18681(14) 0.0295(6) Uani 1 1 d . .
H3A H 0.3925 0.2003 0.2053 0.044 Uiso 1 1 calc R U
H3B H 0.4413 0.0612 0.1916 0.044 Uiso 1 1 calc R U
H3C H 0.3403 0.0630 0.2160 0.044 Uiso 1 1 calc R U
C4 C 0.43522(16) 0.1951(3) 0.03004(16) 0.0304(6) Uani 1 1 d . .
H4A H 0.4207 0.1839 -0.0231 0.046 Uiso 1 1 calc R U
H4B H 0.4927 0.1536 0.0419 0.046 Uiso 1 1 calc R U
H4C H 0.4381 0.2904 0.0420 0.046 Uiso 1 1 calc R U
C5 C 0.34334(16) -0.0648(2) 0.05308(14) 0.0250(5) Uani 1 1 d . .
H5A H 0.2936 -0.1108 0.0756 0.038 Uiso 1 1 calc R U
H5B H 0.3988 -0.1098 0.0676 0.038 Uiso 1 1 calc R U
H5C H 0.3356 -0.0664 -0.0012 0.038 Uiso 1 1 calc R U
C6 C 0.2393(2) 0.3845(3) -0.10464(13) 0.0328(6) Uani 1 1 d . .
H6A H 0.2845 0.3144 -0.1033 0.049 Uiso 1 1 calc R U
H6B H 0.2436 0.4358 -0.1508 0.049 Uiso 1 1 calc R U
H6C H 0.1805 0.3438 -0.1026 0.049 Uiso 1 1 calc R U
C7 C 0.35971(17) 0.5792(3) -0.04516(15) 0.0310(6) Uani 1 1 d . .
H7A H 0.3699 0.6515 -0.0092 0.047 Uiso 1 1 calc R U
H7B H 0.3560 0.6162 -0.0956 0.047 Uiso 1 1 calc R U
H7C H 0.4088 0.5154 -0.0414 0.047 Uiso 1 1 calc R U
C8 C 0.11619(16) 0.0050(2) 0.13484(14) 0.0246(5) Uani 1 1 d . .
H8A H 0.1608 -0.0655 0.1405 0.037 Uiso 1 1 calc R U
H8B H 0.0585 -0.0349 0.1223 0.037 Uiso 1 1 calc R U
H8C H 0.1127 0.0547 0.1816 0.037 Uiso 1 1 calc R U
C9 C 0.09503(16) 0.3684(2) 0.25301(13) 0.0236(5) Uani 1 1 d . .
H9A H 0.0980 0.2968 0.2161 0.035 Uiso 1 1 calc R U
H9B H 0.0337 0.3794 0.2681 0.035 Uiso 1 1 calc R U
H9C H 0.1325 0.3456 0.2966 0.035 Uiso 1 1 calc R U
C10 C 0.35323(17) 0.4558(3) 0.31105(14) 0.0284(5) Uani 1 1 d . .
H10A H 0.3048 0.4772 0.3440 0.043 Uiso 1 1 calc R U
H10B H 0.4097 0.4827 0.3348 0.043 Uiso 1 1 calc R U
H10C H 0.3539 0.3595 0.3015 0.043 Uiso 1 1 calc R U
C11 C 0.05293(16) 0.5880(3) 0.13796(14) 0.0258(5) Uani 1 1 d . .
H11A H 0.0685 0.6784 0.1224 0.039 Uiso 1 1 calc R U
H11B H -0.0065 0.5884 0.1583 0.039 Uiso 1 1 calc R U
H11C H 0.0539 0.5279 0.0950 0.039 Uiso 1 1 calc R U
C12 C 0.13217(17) 0.6584(2) 0.28655(13) 0.0234(5) Uani 1 1 d . .
H12A H 0.1763 0.6367 0.3257 0.035 Uiso 1 1 calc R U
H12B H 0.0732 0.6602 0.3077 0.035 Uiso 1 1 calc R U
H12C H 0.1455 0.7461 0.2655 0.035 Uiso 1 1 calc R U
C13 C 0.17431(19) 0.6238(3) -0.04090(15) 0.0324(6) Uani 1 1 d . .
H13A H 0.1150 0.5846 -0.0390 0.049 Uiso 1 1 calc R U
H13B H 0.1822 0.6643 -0.0899 0.049 Uiso 1 1 calc R U
H13C H 0.1812 0.6923 -0.0023 0.049 Uiso 1 1 calc R U
C14 C 0.05883(15) 0.2511(2) 0.04749(14) 0.0215(5) Uani 1 1 d . .
H14A H 0.0525 0.2984 0.0947 0.032 Uiso 1 1 calc R U
H14B H 0.0027 0.2077 0.0333 0.032 Uiso 1 1 calc R U
H14C H 0.0747 0.3148 0.0087 0.032 Uiso 1 1 calc R U
C15 C 0.14412(16) 0.0257(2) -0.03163(13) 0.0240(5) Uani 1 1 d . .
H15A H 0.1677 0.0811 -0.0714 0.036 Uiso 1 1 calc R U
H15B H 0.0827 0.0014 -0.0444 0.036 Uiso 1 1 calc R U
H15C H 0.1799 -0.0554 -0.0261 0.036 Uiso 1 1 calc R U

loop_
_atom_site_aniso_label
_atom_site_aniso_U_11
_atom_site_aniso_U_22
_atom_site_aniso_U_33
_atom_site_aniso_U_23
_atom_site_aniso_U_13
_atom_site_aniso_U_12
Co1 0.01209(13) 0.01199(14) 0.01077(13) -0.00064(10) 0.00034(10) -0.00059(10)
P1 0.0190(3) 0.0152(3) 0.0129(2) 0.0013(2) 0.0014(2) -0.0012(2)
Si1 0.0133(3) 0.0131(3) 0.0166(3) 0.0001(2) 0.0002(2) -0.0009(2)
Si2 0.0137(3) 0.0181(3) 0.0196(3) -0.0016(2) 0.0003(2) 0.0023(2)
Si3 0.0181(3) 0.0158(3) 0.0134(3) -0.0021(2) 0.0010(2) 0.0014(2)
Si4 0.0192(3) 0.0205(3) 0.0127(3) -0.0008(2) -0.0012(2) -0.0045(2)
N1 0.0142(8) 0.0133(8) 0.0138(8) -0.0009(7) 0.0010(7) 0.0007(7)
N2 0.0183(9) 0.0161(9) 0.0134(8) -0.0020(7) -0.0007(7) -0.0004(7)
C1 0.0203(12) 0.0426(16) 0.0221(12) -0.0029(11) 0.0011(9) -0.0074(11)
C2 0.0384(15) 0.0273(14) 0.0310(14) -0.0045(11) -0.0038(11) -0.0121(11)
C3 0.0290(13) 0.0307(14) 0.0281(13) -0.0011(11) -0.0096(10) 0.0079(11)
C4 0.0169(11) 0.0375(15) 0.0372(15) -0.0013(12) 0.0084(10) -0.0001(11)
C5 0.0245(12) 0.0219(12) 0.0288(13) -0.0042(10) 0.0018(10) 0.0088(10)
C6 0.0514(17) 0.0318(14) 0.0151(11) -0.0046(10) 0.0003(11) -0.0053(13)
C7 0.0275(13) 0.0389(15) 0.0269(13) 0.0096(11) 0.0046(10) -0.0109(11)
C8 0.0219(12) 0.0215(12) 0.0306(13) 0.0067(10) 0.0056(10) -0.0022(9)
C9 0.0279(12) 0.0238(12) 0.0193(11) -0.0020(9) 0.0050(9) -0.0043(10)
C10 0.0253(12) 0.0391(15) 0.0206(12) 0.0061(11) -0.0023(9) -0.0024(11)
C11 0.0245(12) 0.0292(13) 0.0236(12) -0.0029(10) -0.0025(9) 0.0073(10)
C12 0.0290(12) 0.0224(12) 0.0190(11) -0.0041(9) 0.0024(9) 0.0042(10)
C13 0.0373(15) 0.0292(14) 0.0310(14) 0.0131(11) 0.0029(11) 0.0099(12)
C14 0.0155(10) 0.0224(12) 0.0265(12) 0.0000(10) -0.0020(9) 0.0013(9)
C15 0.0267(12) 0.0215(12) 0.0235(12) -0.0050(9) -0.0040(9) -0.0011(10)

loop_
_atom_type_symbol
_atom_type_description
_atom_type_scat_dispersion_real
_atom_type_scat_dispersion_imag
_atom_type_scat_source
C C 0.0033 0.0016 'International Tables Vol C Tables 4.2.6.8 and 6.1.1.4'
H H 0.0000 0.0000 'International Tables Vol C Tables 4.2.6.8 and 6.1.1.4'
N N 0.0061 0.0033 'International Tables Vol C Tables 4.2.6.8 and 6.1.1.4'
Si Si 0.0817 0.0704 'International Tables Vol C Tables 4.2.6.8 and 6.1.1.4'
P P 0.1023 0.0942 'International Tables Vol C Tables 4.2.6.8 and 6.1.1.4'
Co Co 0.3494 0.9721 'International Tables Vol C Tables 4.2.6.8 and 6.1.1.4'

loop_
_geom_angle_atom_site_label_1
_geom_angle_atom_site_label_2
_geom_angle_atom_site_label_3
_geom_angle
N1 Co1 N2 138.15(8)
N1 Co1 P1 108.03(6)
N2 Co1 P1 113.80(6)
C13 P1 C6 103.33(14)
C13 P1 C7 103.06(14)
C6 P1 C7 103.51(13)
C13 P1 Co1 113.91(9)
C6 P1 Co1 113.99(9)
C7 P1 Co1 117.38(9)
N1 Si1 C14 110.17(10)
N1 Si1 C8 112.54(10)
C14 Si1 C8 107.82(11)
N1 Si1 C15 112.89(10)
C14 Si1 C15 105.08(11)
C8 Si1 C15 107.96(12)
N1 Si2 C3 110.59(10)
N1 Si2 C4 110.82(11)
C3 Si2 C4 109.29(13)
N1 Si2 C5 114.09(10)
C3 Si2 C5 106.79(12)
C4 Si2 C5 105.00(12)
N2 Si3 C12 113.89(10)
N2 Si3 C11 111.39(10)
C12 Si3 C11 104.85(11)
N2 Si3 C9 110.06(10)
C12 Si3 C9 106.81(11)
C11 Si3 C9 109.60(12)
N2 Si4 C2 114.17(11)
N2 Si4 C1 109.34(10)
C2 Si4 C1 105.95(13)
N2 Si4 C10 112.30(11)
C2 Si4 C10 106.70(13)
C1 Si4 C10 108.03(12)
Si1 N1 Si2 124.59(11)
Si1 N1 Co1 116.84(10)
Si2 N1 Co1 118.37(10)
Si4 N2 Si3 124.48(11)
Si4 N2 Co1 115.96(10)
Si3 N2 Co1 117.46(10)
Si4 C1 H1A 109.5
Si4 C1 H1B 109.5
H1A C1 H1B 109.5
Si4 C1 H1C 109.5
H1A C1 H1C 109.5
H1B C1 H1C 109.5
Si4 C2 H2A 109.5
Si4 C2 H2B 109.5
H2A C2 H2B 109.5
Si4 C2 H2C 109.5
H2A C2 H2C 109.5
H2B C2 H2C 109.5
Si2 C3 H3A 109.5
Si2 C3 H3B 109.5
H3A C3 H3B 109.5
Si2 C3 H3C 109.5
H3A C3 H3C 109.5
H3B C3 H3C 109.5
Si2 C4 H4A 109.5
Si2 C4 H4B 109.5
H4A C4 H4B 109.5
Si2 C4 H4C 109.5
H4A C4 H4C 109.5
H4B C4 H4C 109.5
Si2 C5 H5A 109.5
Si2 C5 H5B 109.5
H5A C5 H5B 109.5
Si2 C5 H5C 109.5
H5A C5 H5C 109.5
H5B C5 H5C 109.5
P1 C6 H6A 109.5
P1 C6 H6B 109.5
H6A C6 H6B 109.5
P1 C6 H6C 109.5
H6A C6 H6C 109.5
H6B C6 H6C 109.5
P1 C7 H7A 109.5
P1 C7 H7B 109.5
H7A C7 H7B 109.5
P1 C7 H7C 109.5
H7A C7 H7C 109.5
H7B C7 H7C 109.5
Si1 C8 H8A 109.5
Si1 C8 H8B 109.5
H8A C8 H8B 109.5
Si1 C8 H8C 109.5
H8A C8 H8C 109.5
H8B C8 H8C 109.5
Si3 C9 H9A 109.5
Si3 C9 H9B 109.5
H9A C9 H9B 109.5
Si3 C9 H9C 109.5
H9A C9 H9C 109.5
H9B C9 H9C 109.5
Si4 C10 H10A 109.5
Si4 C10 H10B 109.5
H10A C10 H10B 109.5
Si4 C10 H10C 109.5
H10A C10 H10C 109.5
H10B C10 H10C 109.5
Si3 C11 H11A 109.5
Si3 C11 H11B 109.5
H11A C11 H11B 109.5
Si3 C11 H11C 109.5
H11A C11 H11C 109.5
H11B C11 H11C 109.5
Si3 C12 H12A 109.5
Si3 C12 H12B 109.5
H12A C12 H12B 109.5
Si3 C12 H12C 109.5
H12A C12 H12C 109.5
H12B C12 H12C 109.5
P1 C13 H13A 109.5
P1 C13 H13B 109.5
H13A C13 H13B 109.5
P1 C13 H13C 109.5
H13A C13 H13C 109.5
H13B C13 H13C 109.5
Si1 C14 H14A 109.5
Si1 C14 H14B 109.5
H14A C14 H14B 109.5
Si1 C14 H14C 109.5
H14A C14 H14C 109.5
H14B C14 H14C 109.5
Si1 C15 H15A 109.5
Si1 C15 H15B 109.5
H15A C15 H15B 109.5
Si1 C15 H15C 109.5
H15A C15 H15C 109.5
H15B C15 H15C 109.5

loop_
_geom_bond_atom_site_label_1
_geom_bond_atom_site_label_2
_geom_bond_distance
Co1 N1 1.9158(18)
Co1 N2 1.9159(18)
Co1 P1 2.3976(7)
P1 C13 1.811(3)
P1 C6 1.817(3)
P1 C7 1.817(3)
Si1 N1 1.7151(18)
Si1 C14 1.878(2)
Si1 C8 1.879(2)
Si1 C15 1.881(2)
Si2 N1 1.7173(18)
Si2 C3 1.877(3)
Si2 C4 1.881(3)
Si2 C5 1.884(3)
Si3 N2 1.7245(19)
Si3 C12 1.878(2)
Si3 C11 1.880(2)
Si3 C9 1.881(2)
Si4 N2 1.7222(19)
Si4 C2 1.877(3)
Si4 C1 1.881(3)
Si4 C10 1.883(3)
C1 H1A 0.9800
C1 H1B 0.9800
C1 H1C 0.9800
C2 H2A 0.9800
C2 H2B 0.9800
C2 H2C 0.9800
C3 H3A 0.9800
C3 H3B 0.9800
C3 H3C 0.9800
C4 H4A 0.9800
C4 H4B 0.9800
C4 H4C 0.9800
C5 H5A 0.9800
C5 H5B 0.9800
C5 H5C 0.9800
C6 H6A 0.9800
C6 H6B 0.9800
C6 H6C 0.9800
C7 H7A 0.9800
C7 H7B 0.9800
C7 H7C 0.9800
C8 H8A 0.9800
C8 H8B 0.9800
C8 H8C 0.9800
C9 H9A 0.9800
C9 H9B 0.9800
C9 H9C 0.9800
C10 H10A 0.9800
C10 H10B 0.9800
C10 H10C 0.9800
C11 H11A 0.9800
C11 H11B 0.9800
C11 H11C 0.9800
C12 H12A 0.9800
C12 H12B 0.9800
C12 H12C 0.9800
C13 H13A 0.9800
C13 H13B 0.9800
C13 H13C 0.9800
C14 H14A 0.9800
C14 H14B 0.9800
C14 H14C 0.9800
C15 H15A 0.9800
C15 H15B 0.9800
C15 H15C 0.9800

loop_
_geom_torsion_atom_site_label_1
_geom_torsion_atom_site_label_2
_geom_torsion_atom_site_label_3
_geom_torsion_atom_site_label_4
_geom_torsion
C14 Si1 N1 Si2 -177.74(12)
C8 Si1 N1 Si2 61.90(15)
C15 Si1 N1 Si2 -60.62(16)
C14 Si1 N1 Co1 7.37(14)
C8 Si1 N1 Co1 -112.99(12)
C15 Si1 N1 Co1 124.50(12)
C3 Si2 N1 Si1 -105.63(15)
C4 Si2 N1 Si1 133.01(14)
C5 Si2 N1 Si1 14.77(17)
C3 Si2 N1 Co1 69.18(14)
C4 Si2 N1 Co1 -52.18(14)
C5 Si2 N1 Co1 -170.42(11)
C2 Si4 N2 Si3 -61.24(17)
C1 Si4 N2 Si3 -179.71(14)
C10 Si4 N2 Si3 60.40(17)
C2 Si4 N2 Co1 135.72(12)
C1 Si4 N2 Co1 17.25(15)
C10 Si4 N2 Co1 -102.64(13)
C12 Si3 N2 Si4 21.76(17)
C11 Si3 N2 Si4 140.09(14)
C9 Si3 N2 Si4 -98.14(15)
C12 Si3 N2 Co1 -175.43(11)
C11 Si3 N2 Co1 -57.10(14)
C9 Si3 N2 Co1 64.68(13)
